data_2209022
loop_
_publ_author_name
'Jin Liu'
'Xiao-Yu Su'
'Wen-Hai Wang'
'Zhi-Hua Mao'
'Ru-Gang Xie'

_publ_section_title
;
 Bis(2-methyl-1<i>H</i>-imidazole)silver(I) nitrate methanol solvate
;
_journal_coeditor_code TK2031
_journal_issue 5
_journal_name_full 'Acta Crystallographica Section E'
_journal_page_first m1173
_journal_page_last m1174
_journal_paper_doi 10.1107/S1600536806014905
_journal_volume 62
_journal_year 2006
_chemical_formula_iupac '[Ag (C4 H6 N2)2] N O3 , C H4 O'
_chemical_formula_moiety 'C8 H12 Ag N4 + , N O3 - , C H4 O'
_chemical_formula_sum 'C9 H16 Ag N5 O4'
_chemical_formula_weight 366.14
_chemical_name_systematic
;
Bis(2-methyl-1H-imidazole)silver(I) nitrate methanol solvate
;
_space_group_IT_number 14
_symmetry_cell_setting monoclinic
_symmetry_space_group_name_Hall '-P 2ybc'
_symmetry_space_group_name_H-M 'P 1 21/c 1'
_atom_sites_solution_hydrogens geom
_atom_sites_solution_primary direct
_atom_sites_solution_secondary difmap
_cell_angle_alpha 90
_cell_angle_beta 90.74(4)
_cell_angle_gamma 90
_cell_formula_units_Z 4
_cell_length_a 7.205(5)
_cell_length_b 13.857(3)
_cell_length_c 13.978(4)
_cell_measurement_reflns_used 24
_cell_measurement_temperature 294(2)
_cell_measurement_theta_max 7.7
_cell_measurement_theta_min 4.6
_cell_volume 1395.4(11)
_computing_cell_refinement DIFRAC
_computing_data_collection 'DIFRAC (Gabe & White, 1993)'
_computing_data_reduction 'NRCVAX (Gabe <i>et al.</i>,  1989)'
_computing_molecular_graphics
;
ORTEP-3 for Windows (Farrugia, 1997) and
MERCURY (Version 1.2; Bruno <i>et al.</i>,  2002)
;
_computing_publication_material SHELXL97
_computing_structure_refinement 'SHELXL97 (Sheldrick, 1997)'
_computing_structure_solution 'SHELXS97 (Sheldrick, 1997)'
_diffrn_ambient_temperature 294(2)
_diffrn_measured_fraction_theta_full 0.943
_diffrn_measured_fraction_theta_max 0.943
_diffrn_measurement_device_type 'Enraf--Nonius CAD-4'
_diffrn_measurement_method \w/2\q
_diffrn_radiation_monochromator graphite
_diffrn_radiation_source 'fine-focus sealed tube'
_diffrn_radiation_type MoK\a
_diffrn_radiation_wavelength 0.71073
_diffrn_reflns_av_R_equivalents 0.015
_diffrn_reflns_av_sigmaI/netI 0.070
_diffrn_reflns_limit_h_max 8
_diffrn_reflns_limit_h_min -8
_diffrn_reflns_limit_k_max 16
_diffrn_reflns_limit_k_min 0
_diffrn_reflns_limit_l_max 16
_diffrn_reflns_limit_l_min -9
_diffrn_reflns_number 2937
_diffrn_reflns_theta_full 25.4
_diffrn_reflns_theta_max 25.4
_diffrn_reflns_theta_min 2.83
_diffrn_standards_decay_% 1.1
_diffrn_standards_interval_count 300
_diffrn_standards_number 3
_exptl_absorpt_coefficient_mu 1.462
_exptl_absorpt_correction_type none
_exptl_crystal_colour colourless
_exptl_crystal_density_diffrn 1.743
_exptl_crystal_density_method 'not measured'
_exptl_crystal_description Needle
_exptl_crystal_F_000 736
_exptl_crystal_size_max 0.20
_exptl_crystal_size_mid 0.20
_exptl_crystal_size_min 0.18
_refine_diff_density_max 0.68
_refine_diff_density_min -1.11
_refine_ls_extinction_method none
_refine_ls_goodness_of_fit_ref 0.968
_refine_ls_hydrogen_treatment constr
_refine_ls_matrix_type full
_refine_ls_number_parameters 178
_refine_ls_number_reflns 2545
_refine_ls_number_restraints 4
_refine_ls_restrained_S_all 0.967
_refine_ls_R_factor_all 0.120
_refine_ls_R_factor_gt 0.042
_refine_ls_shift/su_max 0.000
_refine_ls_shift/su_mean 0.000
_refine_ls_structure_factor_coef Fsqd
_refine_ls_weighting_details 'calc w = 1/[\s^2^(Fo^2^)+(0.0562P)^2^] where P=(Fo^2^+2Fc^2^)/3'
_refine_ls_weighting_scheme calc
_refine_ls_wR_factor_gt 0.087
_refine_ls_wR_factor_ref 0.111
_reflns_number_gt 1380
_reflns_number_total 2545
_reflns_threshold_expression I>2\s(I)
_cod_data_source_file tk2031.cif
_cod_data_source_block I
_cod_depositor_comments
;
The following automatic conversions were performed:
'_symmetry_cell_setting' value 'Monoclinic' changed to 'monoclinic'
according to '/home/saulius/struct/CIF-dictionaries/cif_core.dic'
dictionary named 'cif_core.dic' version 2.4.1 from 2010-06-29.

Automatic conversion script
Id: cif_fix_enum 1527 2010-12-29 10:47:43Z saulius 

The following automatic conversions were performed:

'_symmetry_cell_setting' value 'Monoclinic' changed to 'monoclinic'
according to /home/saulius/struct/CIF-dictionaries/cif_core.dic
dictionary named 'cif_core.dic' version 2.4.1 from 2010-06-29.

Automatic conversion script
Id: cif_fix_values 1715 2011-07-08 13:25:40Z adriana 
;
_cod_original_sg_symbol_H-M 'P 21/c'
_cod_database_code 2209022
_cod_database_fobs_code 2209022

loop_
_symmetry_equiv_pos_as_xyz
'x, y, z'
'-x, y+1/2, -z+1/2'
'-x, -y, -z'
'x, -y-1/2, z-1/2'

loop_
_atom_site_type_symbol
_atom_site_label
_atom_site_fract_x
_atom_site_fract_y
_atom_site_fract_z
_atom_site_U_iso_or_equiv
_atom_site_adp_type
_atom_site_calc_flag
_atom_site_refinement_flags
_atom_site_occupancy
Ag Ag 0.75369(7) 0.96468(4) 0.48143(3) 0.0569(2) Uani d . 1
N N1 0.8428(6) 0.9923(4) 0.3428(4) 0.0497(14) Uani d D 1
N N2 0.9281(7) 1.0673(4) 0.2151(4) 0.0586(15) Uani d D 1
H H2N 0.9609 1.1129 0.1772 0.044(6) Uiso calc R 1
C C1 0.8561(9) 0.9275(5) 0.2694(5) 0.0583(18) Uani d D 1
H H1 0.8322 0.8617 0.2739 0.044(6) Uiso calc R 1
C C2 0.9081(8) 0.9730(5) 0.1912(5) 0.0589(17) Uani d D 1
H H2 0.9274 0.9457 0.1313 0.044(6) Uiso calc R 1
C C3 0.8879(8) 1.0773(5) 0.3077(5) 0.0477(16) Uani d D 1
C C4 0.8931(9) 1.1713(5) 0.3580(5) 0.068(2) Uani d . 1
H H4A 0.7687 1.1919 0.3709 0.124(11) Uiso calc R 1
H H4B 0.9530 1.2184 0.3186 0.124(11) Uiso calc R 1
H H4C 0.9609 1.1645 0.4172 0.124(11) Uiso calc R 1
N N3 0.6588(6) 0.9506(3) 0.6205(3) 0.0450(12) Uani d D 1
N N4 0.5819(7) 0.9847(4) 0.7664(4) 0.0524(14) Uani d D 1
H H4N 0.5572 1.0175 0.8168 0.044(6) Uiso calc R 1
C C5 0.5703(8) 0.8866(5) 0.7582(4) 0.0520(16) Uani d D 1
H H5 0.5366 0.8430 0.8054 0.044(6) Uiso calc R 1
C C6 0.6171(8) 0.8667(5) 0.6692(4) 0.0509(16) Uani d D 1
H H6 0.6213 0.8050 0.6431 0.044(6) Uiso calc R 1
C C7 0.6373(7) 1.0206(4) 0.6841(4) 0.0441(15) Uani d D 1
C C8 0.6630(9) 1.1255(5) 0.6659(5) 0.067(2) Uani d . 1
H H8A 0.5795 1.1458 0.6157 0.124(11) Uiso calc R 1
H H8B 0.7886 1.1373 0.6470 0.124(11) Uiso calc R 1
H H8C 0.6374 1.1611 0.7232 0.124(11) Uiso calc R 1
O O4 0.5265(7) 1.1121(4) 0.9184(3) 0.0766(15) Uani d . 1
H H4O 0.4268 1.1208 0.9447 0.044(6) Uiso calc R 1
C C9 0.6706(10) 1.1219(6) 0.9855(5) 0.074(2) Uani d . 1
H H9A 0.7868 1.1266 0.9529 0.124(11) Uiso calc R 1
H H9B 0.6728 1.0666 1.0269 0.124(11) Uiso calc R 1
H H9C 0.6514 1.1791 1.0228 0.124(11) Uiso calc R 1
O O1 0.8188(7) 0.6225(4) 0.4718(4) 0.0806(16) Uani d . 1
O O2 0.9598(7) 0.7320(3) 0.3955(3) 0.0725(14) Uani d . 1
O O3 0.7054(7) 0.7644(4) 0.4646(4) 0.0852(17) Uani d . 1
N N5 0.8303(7) 0.7064(4) 0.4455(4) 0.0525(13) Uani d . 1

loop_
_atom_site_aniso_label
_atom_site_aniso_U_11
_atom_site_aniso_U_22
_atom_site_aniso_U_33
_atom_site_aniso_U_12
_atom_site_aniso_U_13
_atom_site_aniso_U_23
Ag 0.0579(3) 0.0733(4) 0.0398(3) -0.0004(3) 0.0100(2) 0.0041(3)
N1 0.047(3) 0.057(3) 0.046(3) 0.006(3) 0.011(3) 0.008(3)
N2 0.053(3) 0.068(4) 0.054(4) -0.004(3) 0.012(3) 0.017(3)
C1 0.060(4) 0.054(4) 0.061(5) 0.002(3) 0.012(3) 0.004(4)
C2 0.056(4) 0.075(5) 0.046(4) 0.007(4) 0.009(3) -0.008(4)
C3 0.038(3) 0.056(4) 0.049(4) 0.008(3) 0.004(3) 0.006(3)
C4 0.057(4) 0.066(5) 0.082(5) 0.003(4) 0.002(4) -0.005(4)
N3 0.051(3) 0.049(3) 0.035(3) 0.001(3) 0.010(2) -0.004(3)
N4 0.054(3) 0.066(4) 0.037(3) 0.001(3) 0.012(2) -0.014(3)
C5 0.054(4) 0.056(4) 0.046(4) -0.001(3) 0.010(3) 0.013(3)
C6 0.053(4) 0.046(4) 0.054(4) 0.003(3) 0.006(3) 0.001(3)
C7 0.038(3) 0.049(4) 0.045(4) -0.002(3) 0.000(3) -0.005(3)
C8 0.071(5) 0.064(5) 0.067(5) -0.004(4) 0.001(4) -0.004(4)
O4 0.074(3) 0.099(4) 0.057(3) 0.010(3) 0.014(3) -0.025(3)
C9 0.070(5) 0.077(5) 0.075(5) 0.000(5) 0.005(4) -0.009(4)
O1 0.091(4) 0.059(3) 0.092(4) -0.004(3) 0.004(3) 0.031(3)
O2 0.069(3) 0.068(3) 0.082(3) -0.002(3) 0.029(3) 0.008(3)
O3 0.079(4) 0.066(3) 0.111(4) 0.011(3) 0.027(3) -0.028(3)
N5 0.055(3) 0.050(3) 0.053(3) -0.004(3) 0.006(3) -0.011(3)

loop_
_atom_type_symbol
_atom_type_description
_atom_type_scat_dispersion_real
_atom_type_scat_dispersion_imag
_atom_type_scat_source
C C 0.0033 0.0016 'International Tables Vol C Tables 4.2.6.8 and 6.1.1.4'
H H 0.0000 0.0000 'International Tables Vol C Tables 4.2.6.8 and 6.1.1.4'
N N 0.0061 0.0033 'International Tables Vol C Tables 4.2.6.8 and 6.1.1.4'
O O 0.0106 0.0060 'International Tables Vol C Tables 4.2.6.8 and 6.1.1.4'
Ag Ag -0.8971 1.1015 'International Tables Vol C Tables 4.2.6.8 and 6.1.1.4'

loop_
_geom_angle_atom_site_label_1
_geom_angle_atom_site_label_2
_geom_angle_atom_site_label_3
_geom_angle
N1 Ag N3 174.7(2)
C3 N1 C1 106.7(5)
C3 N1 Ag 126.2(4)
C1 N1 Ag 127.0(5)
C3 N2 C2 108.4(5)
C3 N2 H2N 125.8
C2 N2 H2N 125.8
C2 C1 N1 109.3(6)
C2 C1 H1 125.3
N1 C1 H1 125.3
C1 C2 N2 106.6(6)
C1 C2 H2 126.7
N2 C2 H2 126.7
N1 C3 N2 109.0(6)
N1 C3 C4 127.8(6)
N2 C3 C4 123.2(6)
C3 C4 H4A 109.5
C3 C4 H4B 109.5
H4A C4 H4B 109.5
C3 C4 H4C 109.5
H4A C4 H4C 109.5
H4B C4 H4C 109.5
C7 N3 C6 104.9(5)
C7 N3 Ag 127.0(4)
C6 N3 Ag 128.0(4)
C7 N4 C5 108.7(5)
C7 N4 H4N 125.7
C5 N4 H4N 125.7
C6 C5 N4 105.7(5)
C6 C5 H5 127.1
N4 C5 H5 127.1
C5 C6 N3 110.3(6)
C5 C6 H6 124.8
N3 C6 H6 124.8
N4 C7 N3 110.4(5)
N4 C7 C8 123.8(6)
N3 C7 C8 125.7(6)
C7 C8 H8A 109.5
C7 C8 H8B 109.5
H8A C8 H8B 109.5
C7 C8 H8C 109.5
H8A C8 H8C 109.5
H8B C8 H8C 109.5
C9 O4 H4O 109.5
O4 C9 H9A 109.5
O4 C9 H9B 109.5
H9A C9 H9B 109.5
O4 C9 H9C 109.5
H9A C9 H9C 109.5
H9B C9 H9C 109.5
O1 N5 O2 120.2(6)
O1 N5 O3 119.9(6)
O2 N5 O3 119.8(6)

loop_
_geom_bond_atom_site_label_1
_geom_bond_atom_site_label_2
_geom_bond_distance
Ag N1 2.084(5)
Ag N3 2.078(4)
N1 C3 1.318(8)
N1 C1 1.369(8)
N2 C3 1.337(8)
N2 C2 1.356(8)
N2 H2N 0.8600
C1 C2 1.321(9)
C1 H1 0.9300
C2 H2 0.9300
C3 C4 1.480(9)
C4 H4A 0.9600
C4 H4B 0.9600
C4 H4C 0.9600
N3 C7 1.326(7)
N3 C6 1.383(7)
N4 C7 1.320(7)
N4 C5 1.365(8)
N4 H4N 0.8600
C5 C6 1.322(8)
C5 H5 0.9300
C6 H6 0.9300
C7 C8 1.488(9)
C8 H8A 0.9600
C8 H8B 0.9600
C8 H8C 0.9600
O4 C9 1.396(8)
O4 H4O 0.8200
C9 H9A 0.9600
C9 H9B 0.9600
C9 H9C 0.9600
O1 N5 1.223(7)
O2 N5 1.225(6)
O3 N5 1.238(6)

loop_
_geom_hbond_atom_site_label_D
_geom_hbond_atom_site_label_H
_geom_hbond_atom_site_label_A
_geom_hbond_site_symmetry_A
_geom_hbond_distance_DH
_geom_hbond_distance_HA
_geom_hbond_distance_DA
_geom_hbond_angle_DHA
_geom_hbond_publ_flag
N2 H2N O2 2_755 0.86 2.02 2.879(7) 172 yes
N4 H4N O4 . 0.86 1.95 2.795(7) 169 yes
O4 H4O O1 2_656 0.82 2.13 2.943(7) 170 yes
